data_7217270
loop_
_publ_author_name
'Galkina, Irina'
'Tufatullin, Artem'
'Krivolapov, Dmitry'
'Bakhtiyarova, Yuliya'
'Chubukaeva, Dinara'
'Stakheev, Vitaly'
'Galkin, Vladimir'
'Cherkasov, Rafael'
'B\"uchner, Bernd'
'Kataeva, Olga'

_publ_section_title
;
 Crystal structure of phosphonium carboxylate complexes. The role of the
 metal coordination geometry, ligand conformation and hydrogen bonding
;
_journal_issue 38
_journal_name_full CrystEngComm
_journal_page_first 9010
_journal_paper_doi 10.1039/C4CE01361A
_journal_volume 16
_journal_year 2014
_chemical_formula_moiety 'C84 H76 Cd2 Cl8 O8 P4 Zn2, 12 squeezed water molecules'
_chemical_formula_sum 'C84 H100 Cd2 Cl8 O20 P4 Zn2'
_chemical_formula_weight 2192.66
_chemical_name_systematic
;
 ?
;
_space_group_IT_number 2
_symmetry_cell_setting triclinic
_symmetry_space_group_name_Hall '-P 1'
_symmetry_space_group_name_H-M 'P -1'
_atom_sites_solution_hydrogens geom
_atom_sites_solution_primary direct
_atom_sites_solution_secondary difmap
_audit_creation_method SHELXL-97
_cell_angle_alpha 95.8330(10)
_cell_angle_beta 101.8230(10)
_cell_angle_gamma 115.6180(10)
_cell_formula_units_Z 1
_cell_length_a 13.1156(4)
_cell_length_b 14.2632(4)
_cell_length_c 14.7819(4)
_cell_measurement_reflns_used 9978
_cell_measurement_temperature 198(2)
_cell_measurement_theta_max 26.48
_cell_measurement_theta_min 2.38
_cell_volume 2383.17(12)
_computing_cell_refinement 'APEX2  v2, 1-4  (Bruker AXS, 2005-2007)'
_computing_data_collection 'APEX2  v2, 1-4  (Bruker AXS, 2005-2007)'
_computing_data_reduction 'SAINT NT v6.0 (Bruker AXS, 2003)'
_computing_molecular_graphics 'ORTEP-3 for Windows (Farrugia, 1997)'
_computing_publication_material 'WinGX (Farrugia 1999), enCIFer (Allen et al. 2004)'
_computing_structure_refinement 'SHELXL-97 (Sheldrick, 1997), WinGX (Farrugia 1999), PLATON (Spek 2005)'
_computing_structure_solution 'SIR2004 (Burla et al., 2005)'
_diffrn_ambient_temperature 198(2)
_diffrn_measured_fraction_theta_full 0.998
_diffrn_measured_fraction_theta_max 0.998
_diffrn_measurement_device 'Bruker Kappa APEX II CCD'
_diffrn_measurement_device_type 'CCD area detector'
_diffrn_measurement_method '0.5 deg frames in phi and omega'
_diffrn_radiation_monochromator graphite
_diffrn_radiation_source 'fine-focus sealed tube'
_diffrn_radiation_type MoK\a
_diffrn_radiation_wavelength 0.71073
_diffrn_reflns_av_R_equivalents 0.0613
_diffrn_reflns_av_sigmaI/netI 0.0618
_diffrn_reflns_limit_h_max 17
_diffrn_reflns_limit_h_min -17
_diffrn_reflns_limit_k_max 18
_diffrn_reflns_limit_k_min -18
_diffrn_reflns_limit_l_max 19
_diffrn_reflns_limit_l_min -19
_diffrn_reflns_number 71161
_diffrn_reflns_theta_full 28.00
_diffrn_reflns_theta_max 28.00
_diffrn_reflns_theta_min 1.44
_exptl_absorpt_coefficient_mu 1.293
_exptl_absorpt_correction_T_max 0.9149
_exptl_absorpt_correction_T_min 0.7381
_exptl_absorpt_correction_type multi-scan
_exptl_absorpt_process_details 'SADABS version 2.10 (Sheldrick,Bruker AXS Inc.)'
_exptl_crystal_colour colorless
_exptl_crystal_density_diffrn 1.528
_exptl_crystal_density_method 'not measured'
_exptl_crystal_description block
_exptl_crystal_F_000 1116
_exptl_crystal_size_max 0.25
_exptl_crystal_size_mid 0.18
_exptl_crystal_size_min 0.07
_platon_squeeze_details
;
The crystal contains channels with water molecules, no reasonable model
was found, thus the squeeze option was applied,
the contribution of 12 water molecules was included into formula and other related
parameters.
;
_refine_diff_density_max 1.690
_refine_diff_density_min -0.822
_refine_diff_density_rms 0.101
_refine_ls_extinction_method none
_refine_ls_goodness_of_fit_ref 0.972
_refine_ls_hydrogen_treatment mixed
_refine_ls_matrix_type full
_refine_ls_number_parameters 487
_refine_ls_number_reflns 11501
_refine_ls_number_restraints 0
_refine_ls_restrained_S_all 0.972
_refine_ls_R_factor_all 0.0623
_refine_ls_R_factor_gt 0.0421
_refine_ls_shift/su_max 0.001
_refine_ls_shift/su_mean 0.000
_refine_ls_structure_factor_coef Fsqd
_refine_ls_weighting_details 'calc w=1/[\s^2^(Fo^2^)+(0.0717P)^2^+0.0000P] where P=(Fo^2^+2Fc^2^)/3'
_refine_ls_weighting_scheme calc
_refine_ls_wR_factor_gt 0.1187
_refine_ls_wR_factor_ref 0.1240
_reflns_number_gt 8132
_reflns_number_total 11501
_reflns_threshold_expression >2sigma(I)
_cod_data_source_file c4ce01361a2.cif
_cod_data_source_block shelxl
_cod_depositor_comments 'Adding full bibliography for 7217262--7217274.cif.'
_cod_original_sg_symbol_H-M P-1
_cod_database_code 7217270

loop_
_symmetry_equiv_pos_as_xyz
'x, y, z'
'-x, -y, -z'

loop_
_atom_site_label
_atom_site_type_symbol
_atom_site_fract_x
_atom_site_fract_y
_atom_site_fract_z
_atom_site_U_iso_or_equiv
_atom_site_adp_type
_atom_site_occupancy
_atom_site_symmetry_multiplicity
_atom_site_calc_flag
_atom_site_refinement_flags
O1 O -1.1199(2) -1.05180(18) -0.04039(16) 0.0263(5) Uani 1 1 d .
O2 O -1.2717(2) -1.1455(2) -0.16783(17) 0.0374(6) Uani 1 1 d .
O25 O -0.9850(2) -0.9192(2) -0.17517(18) 0.0355(6) Uani 1 1 d .
O26 O -1.1216(3) -1.0222(2) -0.3075(2) 0.0510(8) Uani 1 1 d .
P6 P -1.35971(8) -1.10230(8) 0.15018(6) 0.0274(2) Uani 1 1 d .
P30 P -0.88933(9) -0.62820(8) -0.30895(7) 0.0308(2) Uani 1 1 d .
Cl1 Cl -1.16337(10) -0.83810(9) -0.08202(9) 0.0476(3) Uani 1 1 d .
Cl2 Cl -0.80247(9) -0.69622(7) -0.00322(7) 0.0383(2) Uani 1 1 d .
Cl3 Cl -0.99689(9) -0.82860(8) 0.16131(7) 0.0404(2) Uani 1 1 d .
Cl4 Cl -0.73048(11) -0.71585(9) 0.37771(7) 0.0569(3) Uani 1 1 d .
Zn1 Zn -0.84109(3) -0.85154(3) 0.24493(2) 0.01896(10) Uani 1 1 d .
Cd1 Cd -0.98914(2) -0.86412(2) -0.020864(18) 0.02663(9) Uani 1 1 d .
C3 C -1.2283(3) -1.1006(3) -0.0819(2) 0.0262(8) Uani 1 1 d .
C4 C -1.3145(3) -1.1066(3) -0.0263(2) 0.0326(9) Uani 1 1 d .
H4A H -1.3849 -1.1773 -0.0486 0.039 Uiso 1 1 calc R
H4B H -1.3401 -1.0519 -0.0379 0.039 Uiso 1 1 calc R
C5 C -1.2612(3) -1.0892(3) 0.0796(2) 0.0305(8) Uani 1 1 d .
H5A H -1.1933 -1.0169 0.1018 0.037 Uiso 1 1 calc R
H5B H -1.2308 -1.1409 0.0900 0.037 Uiso 1 1 calc R
C7 C -1.3840(4) -0.9883(3) 0.1654(3) 0.0370(9) Uani 1 1 d .
C8 C -1.3308(4) -0.9027(3) 0.1255(3) 0.0470(11) Uani 1 1 d .
H8A H -1.2841 -0.9050 0.0848 0.056 Uiso 1 1 calc R
C9 C -1.3462(5) -0.8136(4) 0.1454(4) 0.0655(16) Uani 1 1 d .
H9A H -1.3094 -0.7543 0.1184 0.079 Uiso 1 1 calc R
C10 C -1.4142(6) -0.8100(5) 0.2041(4) 0.0709(17) Uani 1 1 d .
H10A H -1.4249 -0.7487 0.2168 0.085 Uiso 1 1 calc R
C11 C -1.4651(5) -0.8924(5) 0.2431(4) 0.0752(18) Uani 1 1 d .
H11A H -1.5111 -0.8884 0.2840 0.090 Uiso 1 1 calc R
C12 C -1.4528(4) -0.9841(4) 0.2255(3) 0.0572(13) Uani 1 1 d .
H12A H -1.4900 -1.0424 0.2535 0.069 Uiso 1 1 calc R
C13 C -1.2945(3) -1.1103(3) 0.2662(3) 0.0320(8) Uani 1 1 d .
C14 C -1.1837(4) -1.0309(3) 0.3151(3) 0.0377(9) Uani 1 1 d .
H14A H -1.1415 -0.9767 0.2850 0.045 Uiso 1 1 calc R
C15 C -1.1331(4) -1.0291(4) 0.4075(3) 0.0492(11) Uani 1 1 d .
H15A H -1.0572 -0.9735 0.4414 0.059 Uiso 1 1 calc R
C16 C -1.1957(5) -1.1107(4) 0.4504(3) 0.0571(13) Uani 1 1 d .
H16A H -1.1622 -1.1100 0.5140 0.069 Uiso 1 1 calc R
C17 C -1.3045(5) -1.1912(4) 0.4015(3) 0.0606(14) Uani 1 1 d .
H17A H -1.3460 -1.2467 0.4308 0.073 Uiso 1 1 calc R
C18 C -1.3541(4) -1.1915(4) 0.3086(3) 0.0505(12) Uani 1 1 d .
H18A H -1.4293 -1.2478 0.2743 0.061 Uiso 1 1 calc R
C19 C -1.4944(3) -1.2233(3) 0.0987(2) 0.0292(8) Uani 1 1 d .
C20 C -1.6026(3) -1.2264(3) 0.0815(3) 0.0385(9) Uani 1 1 d .
H20A H -1.6084 -1.1628 0.0964 0.046 Uiso 1 1 calc R
C21 C -1.7039(4) -1.3226(4) 0.0424(4) 0.0523(12) Uani 1 1 d .
H21A H -1.7786 -1.3240 0.0293 0.063 Uiso 1 1 calc R
C22 C -1.6974(4) -1.4147(4) 0.0225(3) 0.0476(11) Uani 1 1 d .
H22A H -1.7673 -1.4804 -0.0026 0.057 Uiso 1 1 calc R
C23 C -1.5890(4) -1.4120(4) 0.0390(3) 0.0508(12) Uani 1 1 d .
H23A H -1.5839 -1.4760 0.0249 0.061 Uiso 1 1 calc R
C24 C -1.4869(4) -1.3158(3) 0.0763(3) 0.0469(11) Uani 1 1 d .
H24A H -1.4121 -1.3139 0.0863 0.056 Uiso 1 1 calc R
C27 C -1.0440(4) -0.9319(3) -0.2563(3) 0.0337(9) Uani 1 1 d .
C28 C -1.0274(4) -0.8368(3) -0.3015(3) 0.0396(10) Uani 1 1 d .
H28A H -1.0493 -0.8606 -0.3711 0.047 Uiso 1 1 calc R
H28B H -1.0815 -0.8099 -0.2867 0.047 Uiso 1 1 calc R
C29 C -0.9038(4) -0.7473(3) -0.2687(3) 0.0346(9) Uani 1 1 d .
H29A H -0.8513 -0.7709 -0.2919 0.042 Uiso 1 1 calc R
H29B H -0.8777 -0.7305 -0.1986 0.042 Uiso 1 1 calc R
C31 C -0.9404(4) -0.5571(3) -0.2393(3) 0.0335(9) Uani 1 1 d .
C32 C -0.9933(4) -0.5973(3) -0.1709(3) 0.0440(11) Uani 1 1 d .
H32A H -1.0029 -0.6644 -0.1590 0.053 Uiso 1 1 calc R
C33 C -1.0323(4) -0.5397(4) -0.1196(4) 0.0592(14) Uani 1 1 d .
H33A H -1.0688 -0.5677 -0.0724 0.071 Uiso 1 1 calc R
C34 C -1.0188(5) -0.4420(4) -0.1360(3) 0.0588(13) Uani 1 1 d .
H34A H -1.0473 -0.4034 -0.1015 0.071 Uiso 1 1 calc R
C35 C -0.9625(6) -0.4005(4) -0.2042(4) 0.0721(17) Uani 1 1 d .
H35A H -0.9504 -0.3325 -0.2152 0.087 Uiso 1 1 calc R
C36 C -0.9245(5) -0.4599(4) -0.2557(4) 0.0625(15) Uani 1 1 d .
H36A H -0.8872 -0.4325 -0.3027 0.075 Uiso 1 1 calc R
C37 C -0.7367(4) -0.5443(3) -0.2970(3) 0.0373(9) Uani 1 1 d .
C38 C -0.6572(4) -0.5213(4) -0.2113(4) 0.0628(14) Uani 1 1 d .
H38A H -0.6836 -0.5535 -0.1617 0.075 Uiso 1 1 calc R
C39 C -0.5401(5) -0.4524(4) -0.1959(5) 0.0751(17) Uani 1 1 d .
H39A H -0.4867 -0.4353 -0.1354 0.090 Uiso 1 1 calc R
C40 C -0.5005(5) -0.4085(4) -0.2669(5) 0.0708(16) Uani 1 1 d .
H40A H -0.4188 -0.3639 -0.2573 0.085 Uiso 1 1 calc R
C41 C -0.5781(5) -0.4287(5) -0.3518(4) 0.090(2) Uani 1 1 d .
H41A H -0.5509 -0.3954 -0.4006 0.107 Uiso 1 1 calc R
C42 C -0.6960(5) -0.4972(4) -0.3677(4) 0.0705(16) Uani 1 1 d .
H42A H -0.7494 -0.5119 -0.4277 0.085 Uiso 1 1 calc R
C43 C -0.9770(4) -0.6662(3) -0.4295(3) 0.0358(9) Uani 1 1 d .
C44 C -1.0870(4) -0.6688(4) -0.4510(3) 0.0550(13) Uani 1 1 d .
H44A H -1.1123 -0.6433 -0.4026 0.066 Uiso 1 1 calc R
C45 C -1.1586(5) -0.7081(5) -0.5420(4) 0.0706(16) Uani 1 1 d .
H45A H -1.2328 -0.7086 -0.5567 0.085 Uiso 1 1 calc R
C46 C -1.1239(5) -0.7465(4) -0.6117(3) 0.0569(13) Uani 1 1 d .
H46A H -1.1749 -0.7745 -0.6743 0.068 Uiso 1 1 calc R
C47 C -1.0156(5) -0.7453(4) -0.5925(3) 0.0539(13) Uani 1 1 d .
H47A H -0.9920 -0.7719 -0.6415 0.065 Uiso 1 1 calc R
C48 C -0.9415(4) -0.7047(3) -0.5008(3) 0.0444(10) Uani 1 1 d .
H48A H -0.8668 -0.7033 -0.4868 0.053 Uiso 1 1 calc R

loop_
_atom_site_aniso_label
_atom_site_aniso_U_11
_atom_site_aniso_U_22
_atom_site_aniso_U_33
_atom_site_aniso_U_23
_atom_site_aniso_U_13
_atom_site_aniso_U_12
O1 0.0263(13) 0.0242(13) 0.0285(12) 0.0057(10) 0.0079(11) 0.0116(11)
O2 0.0388(16) 0.0415(16) 0.0266(13) 0.0006(12) 0.0067(12) 0.0166(13)
O25 0.0444(16) 0.0409(16) 0.0293(14) 0.0108(12) 0.0132(12) 0.0249(14)
O26 0.060(2) 0.0261(15) 0.0420(17) 0.0038(13) 0.0065(15) 0.0023(14)
P6 0.0264(5) 0.0322(5) 0.0240(4) 0.0049(4) 0.0077(4) 0.0141(4)
P30 0.0389(6) 0.0248(5) 0.0285(5) 0.0080(4) 0.0124(4) 0.0128(4)
Cl1 0.0417(6) 0.0478(6) 0.0694(7) 0.0242(5) 0.0181(5) 0.0312(5)
Cl2 0.0394(6) 0.0240(5) 0.0446(5) 0.0080(4) 0.0125(4) 0.0083(4)
Cl3 0.0525(6) 0.0355(5) 0.0359(5) 0.0030(4) 0.0189(5) 0.0211(5)
Cl4 0.0585(7) 0.0484(7) 0.0355(5) 0.0007(5) 0.0153(5) 0.0009(6)
Zn1 0.0239(2) 0.01603(19) 0.01381(17) 0.00271(14) 0.00688(15) 0.00594(16)
Cd1 0.03002(16) 0.02442(15) 0.02871(14) 0.00741(10) 0.00959(11) 0.01455(12)
C3 0.030(2) 0.0241(18) 0.0249(17) 0.0057(14) 0.0082(15) 0.0127(16)
C4 0.026(2) 0.045(2) 0.0244(18) 0.0033(16) 0.0035(15) 0.0167(18)
C5 0.0268(19) 0.042(2) 0.0255(18) 0.0064(16) 0.0085(15) 0.0184(18)
C7 0.038(2) 0.038(2) 0.034(2) 0.0007(17) 0.0056(18) 0.0201(19)
C8 0.060(3) 0.037(2) 0.035(2) 0.0040(19) 0.006(2) 0.019(2)
C9 0.079(4) 0.031(3) 0.062(3) 0.002(2) -0.018(3) 0.023(3)
C10 0.090(4) 0.062(4) 0.062(3) -0.014(3) -0.014(3) 0.058(4)
C11 0.087(4) 0.088(4) 0.071(4) -0.011(3) 0.013(3) 0.068(4)
C12 0.059(3) 0.071(3) 0.055(3) 0.006(2) 0.023(2) 0.041(3)
C13 0.033(2) 0.037(2) 0.0280(18) 0.0049(16) 0.0083(16) 0.0190(18)
C14 0.042(2) 0.034(2) 0.033(2) 0.0075(17) 0.0058(18) 0.0155(19)
C15 0.052(3) 0.051(3) 0.031(2) 0.007(2) -0.002(2) 0.019(2)
C16 0.066(3) 0.075(4) 0.029(2) 0.013(2) 0.007(2) 0.034(3)
C17 0.059(3) 0.070(3) 0.040(3) 0.021(2) 0.014(2) 0.017(3)
C18 0.038(2) 0.062(3) 0.038(2) 0.017(2) 0.010(2) 0.010(2)
C19 0.0243(19) 0.035(2) 0.0264(18) 0.0057(15) 0.0068(15) 0.0123(17)
C20 0.027(2) 0.032(2) 0.058(3) 0.0109(19) 0.0124(19) 0.0156(18)
C21 0.027(2) 0.044(3) 0.086(4) 0.018(2) 0.017(2) 0.015(2)
C22 0.037(2) 0.035(2) 0.061(3) 0.011(2) 0.013(2) 0.008(2)
C23 0.043(3) 0.036(2) 0.065(3) 0.000(2) 0.003(2) 0.018(2)
C24 0.031(2) 0.039(2) 0.063(3) -0.001(2) 0.002(2) 0.018(2)
C27 0.040(2) 0.029(2) 0.037(2) 0.0085(17) 0.0143(18) 0.0181(18)
C28 0.043(2) 0.027(2) 0.037(2) 0.0102(17) 0.0020(19) 0.0089(18)
C29 0.044(2) 0.028(2) 0.033(2) 0.0081(16) 0.0089(18) 0.0181(18)
C31 0.044(2) 0.028(2) 0.0309(19) 0.0089(16) 0.0172(18) 0.0155(18)
C32 0.053(3) 0.033(2) 0.043(2) 0.0084(18) 0.024(2) 0.013(2)
C33 0.069(3) 0.051(3) 0.065(3) 0.013(2) 0.046(3) 0.022(3)
C34 0.066(3) 0.058(3) 0.059(3) 0.003(2) 0.032(3) 0.031(3)
C35 0.115(5) 0.053(3) 0.087(4) 0.030(3) 0.064(4) 0.054(3)
C36 0.111(5) 0.043(3) 0.069(3) 0.030(2) 0.063(3) 0.047(3)
C37 0.045(2) 0.028(2) 0.040(2) 0.0070(17) 0.0172(19) 0.0152(19)
C38 0.045(3) 0.072(4) 0.062(3) 0.033(3) 0.016(2) 0.014(3)
C39 0.042(3) 0.066(4) 0.093(4) 0.024(3) 0.001(3) 0.010(3)
C40 0.049(3) 0.058(3) 0.095(4) 0.010(3) 0.034(3) 0.011(3)
C41 0.065(4) 0.095(5) 0.070(4) 0.016(3) 0.040(3) -0.006(3)
C42 0.060(3) 0.066(3) 0.046(3) 0.013(3) 0.016(3) -0.006(3)
C43 0.051(3) 0.029(2) 0.0266(19) 0.0092(16) 0.0133(18) 0.0169(19)
C44 0.060(3) 0.081(4) 0.037(2) 0.010(2) 0.010(2) 0.047(3)
C45 0.065(4) 0.102(5) 0.050(3) 0.014(3) 0.000(3) 0.051(3)
C46 0.064(3) 0.056(3) 0.034(2) 0.007(2) -0.002(2) 0.020(3)
C47 0.072(4) 0.045(3) 0.032(2) 0.0021(19) 0.013(2) 0.018(3)
C48 0.050(3) 0.040(2) 0.038(2) 0.0037(18) 0.012(2) 0.017(2)

loop_
_atom_type_symbol
_atom_type_description
_atom_type_scat_dispersion_real
_atom_type_scat_dispersion_imag
_atom_type_scat_source
C C 0.0033 0.0016 'International Tables Vol C Tables 4.2.6.8 and 6.1.1.4'
H H 0.0000 0.0000 'International Tables Vol C Tables 4.2.6.8 and 6.1.1.4'
O O 0.0106 0.0060 'International Tables Vol C Tables 4.2.6.8 and 6.1.1.4'
P P 0.1023 0.0942 'International Tables Vol C Tables 4.2.6.8 and 6.1.1.4'
Cl Cl 0.1484 0.1585 'International Tables Vol C Tables 4.2.6.8 and 6.1.1.4'
Zn Zn 0.2839 1.4301 'International Tables Vol C Tables 4.2.6.8 and 6.1.1.4'
Cd Cd -0.8075 1.2024 'International Tables Vol C Tables 4.2.6.8 and 6.1.1.4'

loop_
_geom_angle_atom_site_label_1
_geom_angle_atom_site_label_2
_geom_angle_atom_site_label_3
_geom_angle
_geom_angle_site_symmetry_1
_geom_angle_site_symmetry_3
C3 O1 Cd1 123.6(2) . 2_335
C3 O1 Cd1 127.0(2) . .
Cd1 O1 Cd1 109.32(9) 2_335 .
C3 O2 Zn1 117.8(2) . 2_335
C27 O25 Cd1 136.0(2) . .
C27 O26 Zn1 116.5(3) . 2_335
C5 P6 C7 111.80(19) . .
C5 P6 C13 108.76(17) . .
C7 P6 C13 106.27(18) . .
C5 P6 C19 109.17(17) . .
C7 P6 C19 112.21(18) . .
C13 P6 C19 108.49(18) . .
C31 P30 C37 108.57(18) . .
C31 P30 C43 108.69(19) . .
C37 P30 C43 111.98(19) . .
C31 P30 C29 110.96(18) . .
C37 P30 C29 108.38(19) . .
C43 P30 C29 108.28(18) . .
Zn1 Cl3 Cd1 102.91(4) . .
O26 Zn1 O2 106.15(12) 2_335 2_335
O26 Zn1 Cl4 99.11(8) 2_335 .
O2 Zn1 Cl4 107.24(8) 2_335 .
O26 Zn1 Cl3 118.45(10) 2_335 .
O2 Zn1 Cl3 113.95(8) 2_335 .
Cl4 Zn1 Cl3 110.50(4) . .
O1 Cd1 O25 90.82(9) 2_335 .
O1 Cd1 O1 70.68(9) 2_335 .
O25 Cd1 O1 82.88(9) . .
O1 Cd1 Cl1 158.78(6) 2_335 .
O25 Cd1 Cl1 91.80(7) . .
O1 Cd1 Cl1 88.76(6) . .
O1 Cd1 Cl2 90.63(6) 2_335 .
O25 Cd1 Cl2 88.55(7) . .
O1 Cd1 Cl2 159.21(6) . .
Cl1 Cd1 Cl2 110.49(4) . .
O1 Cd1 Cl3 82.51(6) 2_335 .
O25 Cd1 Cl3 171.63(7) . .
O1 Cd1 Cl3 90.12(6) . .
Cl1 Cd1 Cl3 92.64(4) . .
Cl2 Cd1 Cl3 96.53(3) . .
O2 C3 O1 124.8(3) . .
O2 C3 C4 116.2(3) . .
O1 C3 C4 119.0(3) . .
C3 C4 C5 111.9(3) . .
C3 C4 H4A 109.2 . .
C5 C4 H4A 109.2 . .
C3 C4 H4B 109.2 . .
C5 C4 H4B 109.2 . .
H4A C4 H4B 107.9 . .
C4 C5 P6 115.0(3) . .
C4 C5 H5A 108.5 . .
P6 C5 H5A 108.5 . .
C4 C5 H5B 108.5 . .
P6 C5 H5B 108.5 . .
H5A C5 H5B 107.5 . .
C8 C7 C12 119.9(4) . .
C8 C7 P6 122.0(3) . .
C12 C7 P6 118.0(3) . .
C7 C8 C9 119.3(5) . .
C7 C8 H8A 120.3 . .
C9 C8 H8A 120.3 . .
C10 C9 C8 120.6(5) . .
C10 C9 H9A 119.7 . .
C8 C9 H9A 119.7 . .
C11 C10 C9 120.1(5) . .
C11 C10 H10A 119.9 . .
C9 C10 H10A 119.9 . .
C10 C11 C12 121.7(5) . .
C10 C11 H11A 119.1 . .
C12 C11 H11A 119.1 . .
C11 C12 C7 118.4(5) . .
C11 C12 H12A 120.8 . .
C7 C12 H12A 120.8 . .
C14 C13 C18 119.6(4) . .
C14 C13 P6 118.6(3) . .
C18 C13 P6 121.8(3) . .
C13 C14 C15 120.8(4) . .
C13 C14 H14A 119.6 . .
C15 C14 H14A 119.6 . .
C14 C15 C16 118.9(4) . .
C14 C15 H15A 120.6 . .
C16 C15 H15A 120.6 . .
C17 C16 C15 120.7(4) . .
C17 C16 H16A 119.6 . .
C15 C16 H16A 119.6 . .
C16 C17 C18 119.6(5) . .
C16 C17 H17A 120.2 . .
C18 C17 H17A 120.2 . .
C13 C18 C17 120.4(4) . .
C13 C18 H18A 119.8 . .
C17 C18 H18A 119.8 . .
C20 C19 C24 119.6(4) . .
C20 C19 P6 122.5(3) . .
C24 C19 P6 117.9(3) . .
C19 C20 C21 119.9(4) . .
C19 C20 H20A 120.0 . .
C21 C20 H20A 120.0 . .
C22 C21 C20 120.8(4) . .
C22 C21 H21A 119.6 . .
C20 C21 H21A 119.6 . .
C21 C22 C23 119.5(4) . .
C21 C22 H22A 120.3 . .
C23 C22 H22A 120.3 . .
C22 C23 C24 120.2(4) . .
C22 C23 H23A 119.9 . .
C24 C23 H23A 119.9 . .
C19 C24 C23 119.9(4) . .
C19 C24 H24A 120.0 . .
C23 C24 H24A 120.0 . .
O25 C27 O26 124.0(4) . .
O25 C27 C28 120.6(3) . .
O26 C27 C28 115.4(3) . .
C29 C28 C27 113.4(3) . .
C29 C28 H28A 108.9 . .
C27 C28 H28A 108.9 . .
C29 C28 H28B 108.9 . .
C27 C28 H28B 108.9 . .
H28A C28 H28B 107.7 . .
C28 C29 P30 113.2(3) . .
C28 C29 H29A 108.9 . .
P30 C29 H29A 108.9 . .
C28 C29 H29B 108.9 . .
P30 C29 H29B 108.9 . .
H29A C29 H29B 107.8 . .
C36 C31 C32 120.4(4) . .
C36 C31 P30 117.6(3) . .
C32 C31 P30 122.0(3) . .
C31 C32 C33 119.8(4) . .
C31 C32 H32A 120.1 . .
C33 C32 H32A 120.1 . .
C32 C33 C34 120.7(4) . .
C32 C33 H33A 119.6 . .
C34 C33 H33A 119.6 . .
C33 C34 C35 119.1(4) . .
C33 C34 H34A 120.5 . .
C35 C34 H34A 120.5 . .
C36 C35 C34 119.4(5) . .
C36 C35 H35A 120.3 . .
C34 C35 H35A 120.3 . .
C31 C36 C35 120.5(4) . .
C31 C36 H36A 119.7 . .
C35 C36 H36A 119.7 . .
C38 C37 C42 118.3(4) . .
C38 C37 P30 118.2(3) . .
C42 C37 P30 123.4(4) . .
C37 C38 C39 121.0(5) . .
C37 C38 H38A 119.5 . .
C39 C38 H38A 119.5 . .
C40 C39 C38 120.2(6) . .
C40 C39 H39A 119.9 . .
C38 C39 H39A 119.9 . .
C39 C40 C41 119.6(5) . .
C39 C40 H40A 120.2 . .
C41 C40 H40A 120.2 . .
C40 C41 C42 120.6(5) . .
C40 C41 H41A 119.7 . .
C42 C41 H41A 119.7 . .
C37 C42 C41 120.2(5) . .
C37 C42 H42A 119.9 . .
C41 C42 H42A 119.9 . .
C48 C43 C44 119.5(4) . .
C48 C43 P30 119.8(3) . .
C44 C43 P30 120.3(3) . .
C45 C44 C43 120.0(4) . .
C45 C44 H44A 120.0 . .
C43 C44 H44A 120.0 . .
C46 C45 C44 120.5(5) . .
C46 C45 H45A 119.8 . .
C44 C45 H45A 119.8 . .
C45 C46 C47 120.8(4) . .
C45 C46 H46A 119.6 . .
C47 C46 H46A 119.6 . .
C46 C47 C48 119.4(4) . .
C46 C47 H47A 120.3 . .
C48 C47 H47A 120.3 . .
C47 C48 C43 119.8(4) . .
C47 C48 H48A 120.1 . .
C43 C48 H48A 120.1 . .

loop_
_geom_bond_atom_site_label_1
_geom_bond_atom_site_label_2
_geom_bond_distance
_geom_bond_site_symmetry_2
O1 C3 1.257(4) .
O1 Cd1 2.341(2) 2_335
O1 Cd1 2.421(2) .
O2 C3 1.254(4) .
O2 Zn1 2.056(3) 2_335
O25 C27 1.235(5) .
O25 Cd1 2.355(2) .
O26 C27 1.273(5) .
O26 Zn1 2.025(3) 2_335
P6 C5 1.782(3) .
P6 C7 1.789(4) .
P6 C13 1.791(4) .
P6 C19 1.796(4) .
P30 C31 1.787(4) .
P30 C37 1.792(4) .
P30 C43 1.793(4) .
P30 C29 1.802(4) .
Cl1 Cd1 2.4763(11) .
Cl2 Cd1 2.5176(10) .
Cl3 Zn1 2.3314(12) .
Cl3 Cd1 2.7200(9) .
Cl4 Zn1 2.3100(11) .
Zn1 O26 2.025(3) 2_335
Zn1 O2 2.056(3) 2_335
Cd1 O1 2.341(2) 2_335
C3 C4 1.508(5) .
C4 C5 1.525(5) .
C4 H4A 0.9900 .
C4 H4B 0.9900 .
C5 H5A 0.9900 .
C5 H5B 0.9900 .
C7 C8 1.379(6) .
C7 C12 1.405(6) .
C8 C9 1.382(6) .
C8 H8A 0.9500 .
C9 C10 1.378(8) .
C9 H9A 0.9500 .
C10 C11 1.333(8) .
C10 H10A 0.9500 .
C11 C12 1.390(7) .
C11 H11A 0.9500 .
C12 H12A 0.9500 .
C13 C14 1.377(5) .
C13 C18 1.382(6) .
C14 C15 1.383(5) .
C14 H14A 0.9500 .
C15 C16 1.402(6) .
C15 H15A 0.9500 .
C16 C17 1.367(7) .
C16 H16A 0.9500 .
C17 C18 1.393(6) .
C17 H17A 0.9500 .
C18 H18A 0.9500 .
C19 C20 1.370(5) .
C19 C24 1.377(5) .
C20 C21 1.389(6) .
C20 H20A 0.9500 .
C21 C22 1.358(6) .
C21 H21A 0.9500 .
C22 C23 1.375(6) .
C22 H22A 0.9500 .
C23 C24 1.391(6) .
C23 H23A 0.9500 .
C24 H24A 0.9500 .
C27 C28 1.524(5) .
C28 C29 1.501(5) .
C28 H28A 0.9900 .
C28 H28B 0.9900 .
C29 H29A 0.9900 .
C29 H29B 0.9900 .
C31 C36 1.366(6) .
C31 C32 1.376(5) .
C32 C33 1.381(6) .
C32 H32A 0.9500 .
C33 C34 1.381(7) .
C33 H33A 0.9500 .
C34 C35 1.400(7) .
C34 H34A 0.9500 .
C35 C36 1.391(6) .
C35 H35A 0.9500 .
C36 H36A 0.9500 .
C37 C38 1.371(6) .
C37 C42 1.374(6) .
C38 C39 1.372(7) .
C38 H38A 0.9500 .
C39 C40 1.356(8) .
C39 H39A 0.9500 .
C40 C41 1.357(8) .
C40 H40A 0.9500 .
C41 C42 1.378(7) .
C41 H41A 0.9500 .
C42 H42A 0.9500 .
C43 C48 1.391(5) .
C43 C44 1.396(6) .
C44 C45 1.371(6) .
C44 H44A 0.9500 .
C45 C46 1.364(7) .
C45 H45A 0.9500 .
C46 C47 1.383(7) .
C46 H46A 0.9500 .
C47 C48 1.390(6) .
C47 H47A 0.9500 .
C48 H48A 0.9500 .

loop_
_platon_squeeze_void_nr
_platon_squeeze_void_average_x
_platon_squeeze_void_average_y
_platon_squeeze_void_average_z
_platon_squeeze_void_volume
_platon_squeeze_void_count_electrons
_platon_squeeze_void_content
1 0.500 0.999 0.500 459 123 ' '
